data_2021469
loop_
_publ_author_name
'Hao, Hongguo'
'Liu, Hongyan'
'Wang, Yuchen'
'Yuan, Suxian'
'Xu, Han'
'Zhang, Jingyue'
'Wang, Ying'
'Li, Dacheng'
'Sun, Junshan'

_publ_section_title
;
 A series of two-dimensional lanthanide coordination polymers: synthesis,
 structures, magnetism and selective luminescence detection for heavy
 metal ions and toxic solvents
;
_journal_coeditor_code LF3085
_journal_issue 2
_journal_name_full 'Acta Crystallographica Section C'
_journal_page_first 221
_journal_page_last 230
_journal_paper_doi 10.1107/S2053229618016972
_journal_volume 75
_journal_year 2019
_chemical_formula_iupac '[Nd2 (C16 H6 O8) (C2 H3 O2)2 (C4 H9 N O)2 (H2 O)2]'
_chemical_formula_sum 'C28 H34 N2 Nd2 O16'
_chemical_formula_weight 943.05
_chemical_name_systematic
Poly[bis(\m-acetato)diaqua(\m~6~-biphenyl-3,3',5,5'-tetracarboxylato)bis(<i>N</i>,<i>N</i>-dimethylacetamide)dineodymium(III)]
_space_group_crystal_system monoclinic
_space_group_IT_number 14
_space_group_name_Hall '-P 2yn'
_space_group_name_H-M_alt 'P 1 21/n 1'
_symmetry_space_group_name_Hall '-P 2yn'
_symmetry_space_group_name_H-M 'P 1 21/n 1'
_atom_sites_solution_hydrogens mixed
_audit_creation_method SHELXL-2015/1
_cell_angle_alpha 90
_cell_angle_beta 94.4020(10)
_cell_angle_gamma 90
_cell_formula_units_Z 2
_cell_length_a 9.5383(8)
_cell_length_b 17.9660(15)
_cell_length_c 11.3703(9)
_cell_measurement_reflns_used 3098
_cell_measurement_temperature 298(2)
_cell_measurement_theta_max 25.432
_cell_measurement_theta_min 2.681
_cell_volume 1942.7(3)
_computing_cell_refinement
;
SAINT (Bruker, 2010)
;
_computing_data_collection
;
APEX2 (Bruker, 2010)
;
_computing_data_reduction
;
SAINT (Bruker, 2010)
;
_computing_publication_material
;
SHELXL2015 (Sheldrick, 2015b)
;
_computing_structure_refinement
;
SHELXL2015 (Sheldrick, 2015b)
;
_computing_structure_solution
;
SHELXT (Sheldrick, 2015a)
;
_diffrn_ambient_temperature 298(2)
_diffrn_measured_fraction_theta_full 0.984
_diffrn_measured_fraction_theta_max 0.984
_diffrn_measurement_device_type 'Bruker SMART APEXII CCD'
_diffrn_measurement_method 'phi and omega scans'
_diffrn_radiation_type MoK\a
_diffrn_radiation_wavelength 0.71073
_diffrn_reflns_av_R_equivalents 0.0989
_diffrn_reflns_av_unetI/netI 0.0921
_diffrn_reflns_limit_h_max 11
_diffrn_reflns_limit_h_min -11
_diffrn_reflns_limit_k_max 21
_diffrn_reflns_limit_k_min -21
_diffrn_reflns_limit_l_max 8
_diffrn_reflns_limit_l_min -13
_diffrn_reflns_number 9559
_diffrn_reflns_theta_full 25.018
_diffrn_reflns_theta_max 25.018
_diffrn_reflns_theta_min 2.267
_exptl_absorpt_coefficient_mu 2.708
_exptl_absorpt_correction_T_max 0.833
_exptl_absorpt_correction_T_min 0.774
_exptl_absorpt_correction_type multi-scan
_exptl_crystal_density_diffrn 1.612
_exptl_crystal_description bloc
_exptl_crystal_F_000 928
_exptl_crystal_size_max 0.33
_exptl_crystal_size_mid 0.29
_exptl_crystal_size_min 0.27
_refine_diff_density_max 1.347
_refine_diff_density_min -0.817
_refine_ls_extinction_method none
_refine_ls_goodness_of_fit_ref 1.010
_refine_ls_hydrogen_treatment constr
_refine_ls_matrix_type full
_refine_ls_number_parameters 221
_refine_ls_number_reflns 3384
_refine_ls_number_restraints 440
_refine_ls_restrained_S_all 1.043
_refine_ls_R_factor_all 0.0818
_refine_ls_R_factor_gt 0.0540
_refine_ls_shift/su_max 0.041
_refine_ls_shift/su_mean 0.004
_refine_ls_structure_factor_coef Fsqd
_refine_ls_weighting_details 'w=1/[\s^2^(Fo^2^)+(0.0606P)^2^] where P=(Fo^2^+2Fc^2^)/3'
_refine_ls_weighting_scheme calc
_refine_ls_wR_factor_gt 0.1279
_refine_ls_wR_factor_ref 0.1385
_reflns_number_gt 2229
_reflns_number_total 3384
_reflns_threshold_expression 'I > 2\s(I)'
_cod_data_source_file lf3085sup1.cif
_cod_data_source_block 150910g_sq
_cod_database_code 2021469
_shelx_space_group_comment
;
The symmetry employed for this shelxl refinement is uniquely defined
by the following loop, which should always be used as a source of
symmetry information in preference to the above space-group names.
They are only intended as comments.
;

loop_
_space_group_symop_operation_xyz
'x, y, z'
'-x+1/2, y+1/2, -z+1/2'
'-x, -y, -z'
'x-1/2, -y-1/2, z-1/2'

loop_
_atom_site_type_symbol
_atom_site_label
_atom_site_fract_x
_atom_site_fract_y
_atom_site_fract_z
_atom_site_U_iso_or_equiv
_atom_site_adp_type
_atom_site_calc_flag
_atom_site_occupancy
C C15 0.7047(15) 0.1734(11) 0.7204(14) 0.156(5) Uani d 1
Nd Nd1 0.98318(5) 0.10226(2) 0.57076(4) 0.0421(2) Uani d 1
C C1 1.0274(11) 0.2621(5) 0.5988(9) 0.057(2) Uani d 1
C C2 1.0585(10) 0.3435(4) 0.6115(8) 0.047(2) Uani d 1
C C3 1.0010(10) 0.3960(5) 0.5331(8) 0.053(2) Uani d 1
H H3 0.939258 0.380227 0.470733 0.064 Uiso calc 1
C C4 1.0320(9) 0.4722(4) 0.5438(7) 0.047(2) Uani d 1
C C5 1.1246(10) 0.4927(5) 0.6387(8) 0.052(2) Uani d 1
H H5 1.147185 0.542806 0.648773 0.063 Uiso calc 1
C C6 1.1855(10) 0.4409(4) 0.7201(7) 0.048(2) Uani d 1
C C7 1.1510(10) 0.3661(5) 0.7065(8) 0.049(2) Uani d 1
H H7 1.189176 0.331128 0.760132 0.059 Uiso calc 1
C C8 1.2147(10) -0.0344(5) 0.6759(8) 0.055(2) Uani d 1
C C9 1.1936(13) 0.0735(6) 0.3951(10) 0.073(3) Uani d 1
C C10 1.3086(18) 0.0580(9) 0.3143(16) 0.137(6) Uani d 1
H H10A 1.377827 0.096829 0.322533 0.206 Uiso calc 1
H H10B 1.269070 0.056303 0.234079 0.206 Uiso calc 1
H H10C 1.352018 0.011099 0.334784 0.206 Uiso calc 1
O O1 1.0878(7) 0.2160(3) 0.6695(6) 0.0603(17) Uani d 1
O O2 0.9417(8) 0.2395(3) 0.5145(6) 0.0653(18) Uani d 1
O O3 1.1818(9) 0.1354(4) 0.4451(7) 0.0785(19) Uani d 1
O O4 1.1106(7) 0.0209(3) 0.4168(6) 0.0621(17) Uani d 1
O O5 1.1789(7) 0.0332(3) 0.6698(6) 0.0687(19) Uani d 1
O O6 1.1676(8) -0.0856(3) 0.6079(6) 0.068(2) Uani d 1
O O7 0.9721(16) 0.0887(7) 0.7954(10) 0.160(4) Uani d 1
H H7B 1.008006 0.045466 0.802710 0.192 Uiso d 1
H H7C 0.884117 0.080506 0.793240 0.192 Uiso d 1
O O8 0.7712(12) 0.1327(6) 0.6565(10) 0.130(3) Uani d 1
N N1 0.5716(15) 0.1863(10) 0.6610(13) 0.163(5) Uani d 1
C C12 0.4556(17) 0.2264(14) 0.721(2) 0.189(7) Uani d 1
H H12A 0.493355 0.246557 0.794950 0.284 Uiso calc 1
H H12B 0.381742 0.191848 0.734643 0.284 Uiso calc 1
H H12C 0.418520 0.266008 0.671190 0.284 Uiso calc 1
C C13 0.517(2) 0.1352(14) 0.5571(18) 0.195(8) Uani d 1
H H13A 0.479773 0.165271 0.492417 0.293 Uiso calc 1
H H13B 0.445305 0.102961 0.582311 0.293 Uiso calc 1
H H13C 0.593889 0.105773 0.532337 0.293 Uiso calc 1
C C14 0.759(2) 0.2003(12) 0.8438(15) 0.200(7) Uani d 1
H H14A 0.716918 0.171044 0.902441 0.300 Uiso calc 1
H H14B 0.734372 0.251686 0.852964 0.300 Uiso calc 1
H H14C 0.859267 0.194950 0.853236 0.300 Uiso calc 1

loop_
_atom_site_aniso_label
_atom_site_aniso_U_11
_atom_site_aniso_U_22
_atom_site_aniso_U_33
_atom_site_aniso_U_12
_atom_site_aniso_U_13
_atom_site_aniso_U_23
C15 0.172(10) 0.137(9) 0.163(10) -0.008(9) 0.029(9) -0.018(9)
Nd1 0.0535(3) 0.0223(3) 0.0468(3) 0.0034(2) -0.0195(2) -0.0040(2)
C1 0.075(5) 0.027(4) 0.065(5) -0.004(4) -0.027(4) -0.005(4)
C2 0.061(5) 0.023(4) 0.054(4) -0.002(3) -0.021(4) -0.004(3)
C3 0.065(5) 0.033(4) 0.054(4) 0.000(4) -0.034(4) -0.002(3)
C4 0.060(5) 0.025(4) 0.051(4) 0.012(4) -0.026(4) -0.003(3)
C5 0.068(5) 0.026(4) 0.058(5) -0.001(4) -0.029(4) -0.003(4)
C6 0.060(5) 0.027(4) 0.050(4) 0.001(4) -0.027(4) 0.000(3)
C7 0.066(5) 0.029(4) 0.047(4) 0.002(4) -0.028(4) -0.001(3)
C8 0.070(5) 0.031(4) 0.059(5) 0.002(4) -0.031(4) -0.008(4)
C9 0.081(6) 0.051(5) 0.087(6) -0.010(5) 0.009(5) -0.004(5)
C10 0.140(12) 0.114(11) 0.166(13) -0.031(10) 0.067(11) -0.027(10)
O1 0.082(4) 0.029(3) 0.063(3) 0.007(3) -0.037(3) -0.002(3)
O2 0.093(4) 0.034(3) 0.062(4) 0.000(3) -0.039(3) 0.000(3)
O3 0.100(5) 0.048(4) 0.087(5) -0.022(4) 0.008(4) -0.007(4)
O4 0.076(4) 0.041(3) 0.067(4) -0.005(3) -0.006(3) -0.004(3)
O5 0.092(4) 0.032(3) 0.074(4) 0.009(3) -0.051(3) -0.005(3)
O6 0.089(4) 0.038(3) 0.068(4) 0.013(3) -0.056(4) -0.009(3)
O7 0.208(10) 0.148(9) 0.127(7) -0.027(8) 0.032(8) -0.018(7)
O8 0.130(6) 0.105(6) 0.161(7) 0.006(5) 0.053(5) -0.030(6)
N1 0.138(9) 0.159(10) 0.192(11) -0.002(9) 0.018(9) -0.013(9)
C12 0.175(14) 0.207(15) 0.191(14) 0.031(13) 0.049(12) -0.059(13)
C13 0.182(15) 0.204(17) 0.201(16) 0.013(14) 0.023(14) -0.018(14)
C14 0.219(15) 0.156(14) 0.229(15) -0.018(13) 0.046(14) -0.094(12)

loop_
_atom_type_symbol
_atom_type_description
_atom_type_scat_dispersion_real
_atom_type_scat_dispersion_imag
_atom_type_scat_source
C C 0.0033 0.0016 'International Tables Vol C Tables 4.2.6.8 and 6.1.1.4'
H H 0.0000 0.0000 'International Tables Vol C Tables 4.2.6.8 and 6.1.1.4'
N N 0.0061 0.0033 'International Tables Vol C Tables 4.2.6.8 and 6.1.1.4'
O O 0.0106 0.0060 'International Tables Vol C Tables 4.2.6.8 and 6.1.1.4'
Nd Nd -0.1943 3.0179 'International Tables Vol C Tables 4.2.6.8 and 6.1.1.4'

loop_
_geom_angle_atom_site_label_1
_geom_angle_atom_site_label_2
_geom_angle_atom_site_label_3
_geom_angle_site_symmetry_1
_geom_angle_site_symmetry_3
_geom_angle
O8 C15 N1 . . 107.4(12)
O8 C15 C14 . . 124.7(11)
N1 C15 C14 . . 127.8(13)
O8 Nd1 O4 . 3_756 81.7(3)
O8 Nd1 O6 . 3_756 84.4(3)
O4 Nd1 O6 3_756 3_756 74.6(2)
O8 Nd1 O5 . . 124.9(4)
O4 Nd1 O5 3_756 . 77.3(2)
O6 Nd1 O5 3_756 . 135.2(2)
O8 Nd1 O1 . . 87.2(3)
O4 Nd1 O1 3_756 . 150.0(2)
O6 Nd1 O1 3_756 . 132.02(19)
O5 Nd1 O1 . . 86.76(18)
O8 Nd1 O3 . . 151.1(4)
O4 Nd1 O3 3_756 . 123.4(2)
O6 Nd1 O3 3_756 . 88.7(3)
O5 Nd1 O3 . . 78.5(3)
O1 Nd1 O3 . . 76.7(2)
O8 Nd1 O7 . . 60.9(5)
O4 Nd1 O7 3_756 . 79.0(3)
O6 Nd1 O7 3_756 . 139.0(4)
O5 Nd1 O7 . . 65.4(4)
O1 Nd1 O7 . . 71.2(3)
O3 Nd1 O7 . . 132.2(4)
O8 Nd1 O2 . . 76.2(3)
O4 Nd1 O2 3_756 . 148.2(2)
O6 Nd1 O2 3_756 . 80.73(19)
O5 Nd1 O2 . . 134.4(2)
O1 Nd1 O2 . . 51.44(17)
O3 Nd1 O2 . . 75.0(3)
O7 Nd1 O2 . . 108.7(3)
O8 Nd1 O4 . . 147.9(3)
O4 Nd1 O4 3_756 . 73.9(3)
O6 Nd1 O4 3_756 . 69.5(2)
O5 Nd1 O4 . . 69.6(2)
O1 Nd1 O4 . . 124.1(2)
O3 Nd1 O4 . . 49.8(2)
O7 Nd1 O4 . . 131.3(4)
O2 Nd1 O4 . . 115.8(2)
O8 Nd1 Nd1 . 3_756 118.0(3)
O4 Nd1 Nd1 3_756 3_756 39.07(17)
O6 Nd1 Nd1 3_756 3_756 67.19(14)
O5 Nd1 Nd1 . 3_756 68.91(14)
O1 Nd1 Nd1 . 3_756 151.85(15)
O3 Nd1 Nd1 . 3_756 84.46(17)
O7 Nd1 Nd1 . 3_756 108.6(3)
O2 Nd1 Nd1 . 3_756 142.18(14)
O4 Nd1 Nd1 . 3_756 34.78(15)
O2 C1 O1 . . 120.4(8)
O2 C1 C2 . . 119.5(8)
O1 C1 C2 . . 120.1(7)
C3 C2 C7 . . 119.7(7)
C3 C2 C1 . . 122.6(7)
C7 C2 C1 . . 117.7(7)
C2 C3 C4 . . 122.6(7)
C5 C4 C3 . . 116.3(7)
C5 C4 C4 . 3_766 122.6(9)
C3 C4 C4 . 3_766 121.1(8)
C4 C5 C6 . . 122.7(7)
C7 C6 C5 . . 119.0(7)
C7 C6 C8 . 2_756 119.7(7)
C5 C6 C8 . 2_756 121.3(7)
C6 C7 C2 . . 119.7(7)
O5 C8 O6 . . 125.9(8)
O5 C8 C6 . 2_746 118.2(7)
O6 C8 C6 . 2_746 115.7(7)
O3 C9 O4 . . 119.5(11)
O3 C9 C10 . . 122.1(11)
O4 C9 C10 . . 118.4(11)
C1 O1 Nd1 . . 95.9(5)
C1 O2 Nd1 . . 92.3(5)
C9 O3 Nd1 . . 98.2(7)
C9 O4 Nd1 . 3_756 160.2(8)
C9 O4 Nd1 . . 92.5(7)
Nd1 O4 Nd1 3_756 . 106.1(3)
C8 O5 Nd1 . . 135.1(5)
C8 O6 Nd1 . 3_756 140.0(5)
C15 O8 Nd1 . . 150.1(12)
C15 N1 C12 . . 121.4(10)
C15 N1 C13 . . 120.1(15)
C12 N1 C13 . . 114.2(14)

loop_
_geom_bond_atom_site_label_1
_geom_bond_atom_site_label_2
_geom_bond_site_symmetry_2
_geom_bond_distance
C15 O8 . 1.239(9)
C15 N1 . 1.410(9)
C15 C14 . 1.536(9)
Nd1 O8 . 2.376(10)
Nd1 O4 3_756 2.396(6)
Nd1 O6 3_756 2.416(5)
Nd1 O5 . 2.443(6)
Nd1 O1 . 2.502(5)
Nd1 O3 . 2.530(8)
Nd1 O7 . 2.576(12)
Nd1 O2 . 2.571(6)
Nd1 O4 . 2.647(7)
Nd1 Nd1 3_756 4.0338(9)
C1 O2 . 1.277(10)
C1 O1 . 1.261(10)
C1 C2 . 1.498(11)
C2 C3 . 1.382(11)
C2 C7 . 1.401(11)
C3 C4 . 1.404(12)
C4 C5 . 1.390(10)
C4 C4 3_766 1.507(15)
C5 C6 . 1.406(11)
C6 C7 . 1.390(11)
C6 C8 2_756 1.526(11)
C8 O5 . 1.262(10)
C8 O6 . 1.263(9)
C9 O3 . 1.259(13)
C9 O4 . 1.267(12)
C9 C10 . 1.510(19)
N1 C12 . 1.524(9)
N1 C13 . 1.553(10)

_cod_database_fobs_code 2021469
